data_2000784
loop_
_publ_author_name
'Jones, P. G.'
'Th\"one, C.'

_publ_section_title
;
 \m-[Bis(diphenylphosphino)methane]-bis[pentafluorophenylgold(I)] at
 178 K
;
_journal_issue 7
_journal_name_full 'Acta Crystallographica Section C'
_journal_page_first 1312
_journal_page_last 1314
_journal_paper_doi 10.1107/S0108270191014518
_journal_volume 48
_journal_year 1992
_chemical_formula_sum 'C37 H22 Au2 F10 P2'
_chemical_formula_weight 1112.4
_space_group_crystal_system monoclinic
_space_group_IT_number 14
_space_group_name_Hall '-P 2ybc'
_space_group_name_H-M_alt 'P 1 21/c 1'
_cell_angle_alpha 90
_cell_angle_beta 95.85(3)
_cell_angle_gamma 90
_cell_formula_units_Z 4
_cell_length_a 14.141(4)
_cell_length_b 20.209(5)
_cell_length_c 14.207(4)
_cell_volume 4038.9(19)
_diffrn_radiation_type monoclinic
_diffrn_radiation_wavelength 0.71069
_exptl_absorpt_coefficient_mu 7.4
_exptl_crystal_density_diffrn 1.829
_exptl_crystal_F_000 2088
_cod_data_source_file ha0092.cif
_cod_data_source_block ha0092a
_cod_depositor_comments
;
 Updating space group information and adding the symmetry operation list.

 Antanas Vaitkus,
 2018-06-15
;
_cod_original_cell_volume 4039
_cod_original_sg_symbol_H-M 'P 21/c'
_cod_database_code 2000784

loop_
_space_group_symop_id
_space_group_symop_operation_xyz
1 x,y,z
2 -x,y+1/2,-z+1/2
3 -x,-y,-z
4 x,-y+1/2,z+1/2

loop_
_atom_site_label
_atom_site_fract_x
_atom_site_fract_y
_atom_site_fract_z
_atom_site_U_iso_or_equiv
Au(1) .56013(3) .20638(2) .72207(3) .0313(2)
C(11) .6881(8) .2561(6) .7408(8) .032(3)
C(12) .6928(9) .3250(6) .7426(8) .031(3)
C(13) .7767(8) .3592(6) .7547(8) .031(3)
C(14) .8624(9) .3242(6) .7625(9) .038(3)
C(15) .8592(10) .2567(7) .7616(9) .042(3)
C(16) .7741(9) .2248(6) .7531(8) .033(3)
F(12) .6123(6) .3615(4) .7317(6) .053(3)
F(13) .7798(6) .4251(4) .7579(6) .063(3)
F(14) .9465(5) .3569(4) .7698(7) .070(4)
F(15) .9419(6) .2219(5) .7707(7) .077(4)
F(16) .7762(6) .1576(4) .7543(6) .061(3)
Au(2) .56419(3) .18212(3) .50258(3) .0306(2)
C(21) .6965(8) .2244(6) .5022(8) .029(3)
C(22) .7112(9) .2912(6) .5108(8) .035(3)
C(23) .8006(9) .3210(6) .5166(9) .036(3)
C(24) .8790(10) .2819(7) .5098(9) .041(3)
C(25) .8669(10) .2153(7) .4972(9) .043(3)
C(26) .7768(8) .1895(6) .4941(8) .030(3)
F(22) .6361(5) .3337(4) .5219(5) .047(3)
F(23) .8113(6) .3872(4) .5252(6) .058(3)
F(24) .9643(5) .3097(4) .5144(7) .065(4)
F(25) .9423(5) .1762(4) .4904(7) .068(4)
F(26) .7701(6) .1225(4) .4831(6) .054(3)
P(1) .4165(2) .1533(2) .7100(2) .0290(10)
C(1) .3973(8) .0941(6) .6119(7) .028(3)
C(112) .3272(5) .2467(4) .4629(6) .037(3)
C(113) .2478 .2860 .4366 .045(3)
C(114) .1602 .2566 .4086 .050(4)
C(115) .1519 .1879 .4068 .057(4)
C(116) .2313 .1485 .4331 .042(3)
C(111) .3189 .1779 .4612 .031(3)
C(122) .4516(5) .0701(3) .3298(5) .037(3)
C(123) .4357 .0242 .2565 .042(3)
C(124) .3815 -.0323 .2687 .039(3)
C(125) .3433 -.0429 .3542 .034(3)
C(126) .3592 .0030 .4275 .036(3)
C(121) .4134 .0595 .4153 .028(3)
P(2) .4220(2) .1286(2) .4980(2) .0275(10)
C(212) .3363(5) .2781(4) .7052(6) .038(3)
C(213) .2620 .3236 .6923 .053(4)
C(214) .1692 .3017 .6679 .057(4)
C(215) .1507 .2342 .6564 .044(3)
C(216) .2250 .1887 .6693 .037(3)
C(211) .3178 .2106 .6937 .034(3)
C(222) .4560(5) .1190(4) .8972(5) .033(3)
C(223) .4425 .0851 .9804 .047(4)
C(224) .3719 .0369 .9801 .052(4)
C(225) .3148 .0225 .8966 .054(4)
C(226) .3284 .0563 .8135 .039(3)
C(221) .3990 .1046 .8138 .028(3)
H(1A) .3328 .0787 .6073 .0327
H(1B) .4381 .0567 .6258 .0327
H(112) .3875 .2669 .4822 .0454
H(113) .2535 .3334 .4378 .0581
H(114) .1056 .2837 .3905 .0598
H(115) .0917 .1676 .3875 .0604
H(116) .2256 .1011 .4319 .0361
H(122) .4889 .1089 .3214 .0446
H(123) .4620 .0315 .1977 .0529
H(124) .3705 -.0638 .2183 .0522
H(125) .3060 -.0817 .3626 .0408
H(126) .3329 -.0043 .4863 .0416
H(212) .4002 .2932 .7220 .0452
H(213) .2747 .3701 .7002 .0624
H(214) .1181 .3331 .6590 .0625
H(215) .0868 .2192 .6396 .0562
H(216) .2123 .1423 .6614 .0437
H(222) .5046 .1522 .8974 .0397
H(223) .4817 .0950 1.0378 .0609
H(224) .3625 .0136 1.0373 .0634
H(225) .2663 -.0107 .8964 .0610
H(226) .2891 .0464 .7560 .0511

loop_
_geom_angle_atom_site_label_1
_geom_angle_atom_site_label_2
_geom_angle_atom_site_label_3
_geom_angle
C11) Au(1) P(1) 176.6(3)
C(21) Au(2) P(2) 175.8(3)
Au(1) P(1) C(1) 115.1(4)
C(1) P(1) C(211) 105.5(4)
C(1) P(1) C(221) 104.0(4)
P(1) C(1) P(2) 113.4(6)
Au(2) P(2) C(111) 115.6(3)
Au(2) P(2) C(121) 112.5(3)
C(111) P(2) C(121) 103.8(4)
C(12) C(11) C(16) 114.8(11)
C(22) C(21) C(26) 113.6(11)
Au(1) P(1) C(211) 112.1(3)
Au(1) P(1) C(221) 112.8(3)
C(211) P(1) C(221) 106.5(4)
Au(2) P(2) C(1) 113.8(4)
C(1) P(2) C(111) 104.2(5)
C(1) P(2) C(121) 105.9(4)

loop_
_geom_bond_atom_site_label_1
_geom_bond_atom_site_label_2
_geom_bond_distance
Au(1) C(11) 2.063(12)
Au(1) P(1) 2.288(3)
Au(2) P(2) 2.279(3)
P(1) C(211) 1.811(8)
C(1) P(2) 1.828(11)
C(121) P(2) 1.821(7)
Au(1) Au(2) 3.1630(10)
Au(2) C(21) 2.058(12)
P(1) C(1) 1.834(11)
P(1) C(221) 1.811(8)
C(111) P(2) 1.799(7)
